data_4068493
loop_
_publ_author_name
'Kilyanek, Stefan M.'
'Fang, Xiangdong'
'Jordan, Richard F.'

_publ_section_title
;
 Synthesis and Reactivity of a Tetragallium Macrocycle
;
_journal_issue 1
_journal_name_full Organometallics
_journal_page_first 300
_journal_paper_doi 10.1021/om800902d
_journal_volume 28
_journal_year 2009
_chemical_formula_sum 'C30 H21 Cl2 Ga2 N3'
_chemical_formula_weight 633.84
_chemical_name_common 02041zzc
_chemical_name_systematic
; 
 ? 
;
_space_group_IT_number 148
_symmetry_cell_setting trigonal
_symmetry_space_group_name_Hall '-R 3'
_symmetry_space_group_name_H-M 'R -3 :H'
_atom_sites_solution_hydrogens geom
_atom_sites_solution_primary direct
_atom_sites_solution_secondary difmap
_audit_creation_method SHELXL-97
_cell_angle_alpha 90.00
_cell_angle_beta 90.00
_cell_angle_gamma 120.00
_cell_formula_units_Z 18
_cell_length_a 40.653(3)
_cell_length_b 40.653(3)
_cell_length_c 9.8092(10)
_cell_measurement_reflns_used 39729
_cell_measurement_temperature 173(2)
_cell_measurement_theta_max 25.08
_cell_measurement_theta_min 1.74
_cell_volume 14039(2)
_computing_cell_refinement 'Bruker SMART'
_computing_data_collection 'Bruker SMART'
_computing_data_reduction 'Bruker SHELXTL'
_computing_molecular_graphics 'Bruker SHELXTL'
_computing_publication_material 'Bruker SHELXTL'
_computing_structure_refinement 'SHELXL-97 (Sheldrick, 1997)'
_computing_structure_solution 'SHELXS-97 (Sheldrick, 1990)'
_diffrn_ambient_temperature 173(2)
_diffrn_measured_fraction_theta_full 0.997
_diffrn_measured_fraction_theta_max 0.997
_diffrn_measurement_device_type 'Bruker SMART'
_diffrn_measurement_method 'matrix least squares/Fourier cycles'
_diffrn_radiation_monochromator graphite
_diffrn_radiation_source 'fine-focus sealed tube'
_diffrn_radiation_type MoK\a
_diffrn_radiation_wavelength 0.71073
_diffrn_reflns_av_R_equivalents 0.0389
_diffrn_reflns_av_sigmaI/netI 0.0216
_diffrn_reflns_limit_h_max 23
_diffrn_reflns_limit_h_min -48
_diffrn_reflns_limit_k_max 48
_diffrn_reflns_limit_k_min 0
_diffrn_reflns_limit_l_max 11
_diffrn_reflns_limit_l_min 0
_diffrn_reflns_number 39729
_diffrn_reflns_theta_full 25.08
_diffrn_reflns_theta_max 25.08
_diffrn_reflns_theta_min 1.74
_exptl_absorpt_coefficient_mu 1.920
_exptl_absorpt_correction_T_max 0.610
_exptl_absorpt_correction_T_min 0.530
_exptl_absorpt_correction_type multi-scan
_exptl_absorpt_process_details 'SADABS 2.03 (Sheldrick, 2001)'
_exptl_crystal_colour Yellow
_exptl_crystal_density_diffrn 1.349
_exptl_crystal_density_method 'not measured'
_exptl_crystal_description Block
_exptl_crystal_F_000 5724
_exptl_crystal_size_max 0.40
_exptl_crystal_size_mid 0.28
_exptl_crystal_size_min 0.26
_refine_diff_density_max 0.566
_refine_diff_density_min -0.351
_refine_diff_density_rms 0.065
_refine_ls_extinction_method none
_refine_ls_goodness_of_fit_ref 1.070
_refine_ls_hydrogen_treatment constr
_refine_ls_matrix_type full
_refine_ls_number_parameters 389
_refine_ls_number_reflns 5523
_refine_ls_number_restraints 24
_refine_ls_restrained_S_all 1.068
_refine_ls_R_factor_all 0.0380
_refine_ls_R_factor_gt 0.0305
_refine_ls_shift/su_max 0.002
_refine_ls_shift/su_mean 0.000
_refine_ls_structure_factor_coef Fsqd
_refine_ls_weighting_details 'calc w=1/[\s^2^(Fo^2^)+(0.0538P)^2^+16.7423P] where P=(Fo^2^+2Fc^2^)/3'
_refine_ls_weighting_scheme calc
_refine_ls_wR_factor_gt 0.0841
_refine_ls_wR_factor_ref 0.0881
_reflns_number_gt 4728
_reflns_number_total 5523
_reflns_threshold_expression >2sigma(I)
_cod_data_source_file om800902d_si_003.cif
_cod_data_source_block 02041zzs
_cod_depositor_comments
;
The following automatic conversions were performed:

'_symmetry_cell_setting' value 'Trigonal' changed to 'trigonal'
according to /home/saulius/struct/CIF-dictionaries/cif_core.dic
dictionary named 'cif_core.dic' version 2.4.2 from 2011-04-26.

Automatic conversion script
Id: cif_fix_values 1715 2011-07-08 13:25:40Z adriana 
;
_cod_original_cell_volume 14040(2)
_cod_original_sg_symbol_H-M R-3
_cod_database_code 4068493

loop_
_symmetry_equiv_pos_as_xyz
'x, y, z'
'-y, x-y, z'
'-x+y, -x, z'
'x+2/3, y+1/3, z+1/3'
'-y+2/3, x-y+1/3, z+1/3'
'-x+y+2/3, -x+1/3, z+1/3'
'x+1/3, y+2/3, z+2/3'
'-y+1/3, x-y+2/3, z+2/3'
'-x+y+1/3, -x+2/3, z+2/3'
'-x, -y, -z'
'y, -x+y, -z'
'x-y, x, -z'
'-x+2/3, -y+1/3, -z+1/3'
'y+2/3, -x+y+1/3, -z+1/3'
'x-y+2/3, x+1/3, -z+1/3'
'-x+1/3, -y+2/3, -z+2/3'
'y+1/3, -x+y+2/3, -z+2/3'
'x-y+1/3, x+2/3, -z+2/3'

loop_
_atom_site_label
_atom_site_type_symbol
_atom_site_fract_x
_atom_site_fract_y
_atom_site_fract_z
_atom_site_U_iso_or_equiv
_atom_site_adp_type
_atom_site_occupancy
_atom_site_symmetry_multiplicity
_atom_site_calc_flag
_atom_site_refinement_flags
_atom_site_disorder_assembly
_atom_site_disorder_group
Ga1 Ga 0.918422(7) 0.150973(7) 0.25295(3) 0.03231(10) Uani 1 1 d . . .
Ga2 Ga 0.911422(7) 0.164712(7) -0.12635(3) 0.03117(10) Uani 1 1 d . . .
Cl1 Cl 0.928366(18) 0.132713(18) 0.03966(6) 0.04038(16) Uani 1 1 d . . .
Cl2 Cl 0.92360(2) 0.14329(2) -0.31639(7) 0.04900(19) Uani 1 1 d . . .
C1 C 0.95912(6) 0.20319(7) 0.2741(2) 0.0315(5) Uani 1 1 d . . .
C2 C 0.97714(7) 0.21917(8) 0.4007(3) 0.0376(6) Uani 1 1 d . . .
H2A H 0.9696 0.2034 0.4793 0.045 Uiso 1 1 calc R . .
C3 C 1.00517(7) 0.25675(8) 0.4136(3) 0.0410(6) Uani 1 1 d . . .
H3A H 1.0160 0.2660 0.5009 0.049 Uiso 1 1 calc R . .
C4 C 1.01829(7) 0.28189(7) 0.3021(3) 0.0401(6) Uani 1 1 d . . .
H4A H 1.0377 0.3077 0.3113 0.048 Uiso 1 1 calc R . .
C5 C 1.01069(7) 0.29699(7) -0.0782(3) 0.0393(6) Uani 1 1 d . . .
H5A H 1.0300 0.3228 -0.0697 0.047 Uiso 1 1 calc R . .
C6 C 0.99281(7) 0.28109(7) -0.2035(3) 0.0402(6) Uani 1 1 d . . .
H6A H 1.0003 0.2968 -0.2821 0.048 Uiso 1 1 calc R . .
C7 C 0.96480(7) 0.24352(7) -0.2162(3) 0.0351(6) Uani 1 1 d . . .
H7A H 0.9540 0.2344 -0.3035 0.042 Uiso 1 1 calc R . .
C8 C 0.95141(6) 0.21786(7) -0.1041(2) 0.0301(5) Uani 1 1 d . . .
C9 C 0.97238(6) 0.22833(7) 0.1678(2) 0.0296(5) Uani 1 1 d . . .
C10 C 1.00141(7) 0.26694(7) 0.1802(3) 0.0322(5) Uani 1 1 d . . .
C11 C 0.99838(7) 0.27269(7) 0.0294(3) 0.0335(6) Uani 1 1 d . . .
C12 C 0.96936(6) 0.23413(6) 0.0163(2) 0.0293(5) Uani 1 1 d . . .
C13 C 0.86366(7) 0.12801(7) 0.2743(2) 0.0315(5) Uani 1 1 d . . .
C14 C 0.84476(7) 0.11447(7) 0.4016(3) 0.0374(6) Uani 1 1 d . . .
H14A H 0.8595 0.1174 0.4807 0.045 Uiso 1 1 calc R . .
C15 C 0.80581(8) 0.09730(8) 0.4139(3) 0.0407(6) Uani 1 1 d . . .
H15A H 0.7947 0.0888 0.5013 0.049 Uiso 1 1 calc R . .
C16 C 0.78181(7) 0.09180(7) 0.3012(3) 0.0374(6) Uani 1 1 d . . .
H16A H 0.7550 0.0796 0.3096 0.045 Uiso 1 1 calc R . .
C17 C 0.77424(7) 0.10416(7) -0.0813(3) 0.0352(6) Uani 1 1 d . . .
H17A H 0.7474 0.0923 -0.0737 0.042 Uiso 1 1 calc R . .
C18 C 0.79332(7) 0.11709(7) -0.2075(3) 0.0375(6) Uani 1 1 d . . .
H18A H 0.7788 0.1139 -0.2874 0.045 Uiso 1 1 calc R . .
C19 C 0.83223(7) 0.13412(7) -0.2182(3) 0.0341(5) Uani 1 1 d . . .
H19A H 0.8435 0.1420 -0.3057 0.041 Uiso 1 1 calc R . .
C20 C 0.85635(6) 0.14049(6) -0.1043(2) 0.0295(5) Uani 1 1 d . . .
C21 C 0.84018(6) 0.12305(6) 0.1679(2) 0.0297(5) Uani 1 1 d . . .
C22 C 0.79995(7) 0.10518(7) 0.1801(2) 0.0311(5) Uani 1 1 d . . .
C23 C 0.79700(7) 0.10994(6) 0.0282(3) 0.0313(5) Uani 1 1 d . . .
C24 C 0.83709(6) 0.12783(6) 0.0158(2) 0.0293(5) Uani 1 1 d . . .
N1 N 0.93462(6) 0.11907(7) 0.3567(2) 0.0421(5) Uani 1 1 d . . .
C25 C 0.94409(9) 0.10204(9) 0.4165(3) 0.0511(7) Uani 1 1 d . . .
C26 C 0.95647(12) 0.08009(12) 0.4972(5) 0.0884(13) Uani 1 1 d . . .
H26A H 0.9354 0.0618 0.5540 0.133 Uiso 1 1 calc R . .
H26B H 0.9777 0.0973 0.5558 0.133 Uiso 1 1 calc R . .
H26C H 0.9646 0.0664 0.4363 0.133 Uiso 1 1 calc R . .
N2 N 0.8597(4) 0.0260(3) 0.4366(14) 0.160(5) Uani 0.50 1 d PDU A 1
C27 C 0.8462(3) 0.0267(2) 0.3359(12) 0.103(3) Uani 0.50 1 d PDU A 1
C28 C 0.8263(4) 0.0260(4) 0.2101(12) 0.085(4) Uani 0.50 1 d PDU A 1
H28A H 0.7989 0.0139 0.2277 0.128 Uiso 0.50 1 d PR A 1
H28B H 0.8310 0.0118 0.1396 0.128 Uiso 0.50 1 d PR A 1
H28C H 0.8357 0.0521 0.1789 0.128 Uiso 0.50 1 d PR A 1
N3 N 0.8965(7) 0.0202(7) 0.790(3) 0.270(13) Uani 0.50 1 d PDU B 1
C29 C 0.8757(5) 0.0311(5) 0.7820(19) 0.201(12) Uani 0.50 1 d PDU B 1
C30 C 0.8484(6) 0.0449(6) 0.787(2) 0.206(13) Uani 0.50 1 d PDU B 1
H30A H 0.8584 0.0671 0.8475 0.309 Uiso 0.50 1 d PR B 1
H30B H 0.8240 0.0249 0.8221 0.309 Uiso 0.50 1 d PR B 1
H30C H 0.8450 0.0522 0.6953 0.309 Uiso 0.50 1 d PR B 1
N2' N 0.8951(4) 0.0260(4) 0.2185(17) 0.192(7) Uani 0.50 1 d PDU C 2
C27' C 0.8666(4) 0.0250(3) 0.2152(12) 0.136(6) Uani 0.50 1 d PDU C 2
C28' C 0.8321(5) 0.0281(6) 0.2205(17) 0.144(8) Uani 0.50 1 d PDU C 2
H28D H 0.8310 0.0422 0.1414 0.216 Uiso 0.50 1 d PR C 2
H28E H 0.8323 0.0413 0.3043 0.216 Uiso 0.50 1 d PR C 2
H28F H 0.8098 0.0025 0.2203 0.216 Uiso 0.50 1 d PR C 2
N3' N 0.8660(3) 0.0342(3) 0.5676(13) 0.153(5) Uani 0.50 1 d PDU D 2
C29' C 0.8555(2) 0.0394(2) 0.6682(11) 0.090(3) Uani 0.50 1 d PDU D 2
C30' C 0.8422(3) 0.0478(3) 0.7958(11) 0.075(3) Uani 0.50 1 d PDU D 2
H30D H 0.8183 0.0475 0.7786 0.113 Uiso 0.50 1 d PR D 2
H30E H 0.8612 0.0729 0.8294 0.113 Uiso 0.50 1 d PR D 2
H30F H 0.8380 0.0285 0.8641 0.113 Uiso 0.50 1 d PR D 2

loop_
_atom_site_aniso_label
_atom_site_aniso_U_11
_atom_site_aniso_U_22
_atom_site_aniso_U_33
_atom_site_aniso_U_23
_atom_site_aniso_U_13
_atom_site_aniso_U_12
Ga1 0.02676(15) 0.03331(16) 0.02865(16) 0.00086(11) -0.00134(10) 0.00886(12)
Ga2 0.02591(15) 0.03133(16) 0.02678(16) 0.00041(10) 0.00026(10) 0.00719(11)
Cl1 0.0429(3) 0.0433(4) 0.0330(3) 0.0007(3) -0.0002(3) 0.0200(3)
Cl2 0.0426(4) 0.0532(4) 0.0345(4) -0.0097(3) 0.0058(3) 0.0114(3)
C1 0.0228(11) 0.0351(13) 0.0322(13) -0.0039(10) 0.0008(10) 0.0112(10)
C2 0.0273(12) 0.0514(16) 0.0302(13) -0.0050(11) -0.0017(10) 0.0167(12)
C3 0.0298(13) 0.0514(16) 0.0362(15) -0.0136(12) -0.0050(11) 0.0161(12)
C4 0.0275(13) 0.0348(13) 0.0523(17) -0.0148(12) -0.0053(11) 0.0113(11)
C5 0.0309(13) 0.0268(12) 0.0561(17) 0.0033(12) -0.0012(12) 0.0113(11)
C6 0.0338(13) 0.0364(14) 0.0480(16) 0.0141(12) 0.0034(12) 0.0158(11)
C7 0.0288(12) 0.0402(14) 0.0354(14) 0.0048(11) -0.0012(10) 0.0165(11)
C8 0.0227(11) 0.0302(12) 0.0337(13) 0.0020(10) 0.0010(9) 0.0104(10)
C9 0.0211(11) 0.0335(12) 0.0331(13) -0.0069(10) -0.0023(9) 0.0127(10)
C10 0.0254(12) 0.0301(12) 0.0417(14) -0.0069(10) -0.0012(10) 0.0141(10)
C11 0.0253(12) 0.0301(12) 0.0463(15) -0.0018(11) -0.0021(10) 0.0147(10)
C12 0.0233(11) 0.0276(12) 0.0361(13) 0.0005(10) 0.0012(10) 0.0121(10)
C13 0.0276(12) 0.0285(12) 0.0300(13) -0.0020(10) 0.0002(10) 0.0078(10)
C14 0.0365(13) 0.0374(14) 0.0265(13) -0.0026(10) -0.0011(10) 0.0097(11)
C15 0.0408(14) 0.0403(14) 0.0301(13) -0.0014(11) 0.0068(11) 0.0122(12)
C16 0.0301(13) 0.0343(13) 0.0395(15) -0.0047(11) 0.0077(11) 0.0099(11)
C17 0.0258(12) 0.0327(13) 0.0431(15) -0.0028(11) -0.0038(11) 0.0117(10)
C18 0.0356(14) 0.0363(13) 0.0373(14) -0.0006(11) -0.0086(11) 0.0156(11)
C19 0.0356(13) 0.0319(13) 0.0303(13) 0.0024(10) -0.0023(10) 0.0136(11)
C20 0.0266(12) 0.0249(11) 0.0315(13) 0.0005(9) -0.0027(10) 0.0088(9)
C21 0.0276(12) 0.0259(11) 0.0285(12) -0.0018(9) 0.0013(10) 0.0081(10)
C22 0.0286(12) 0.0285(12) 0.0319(13) -0.0051(10) -0.0004(10) 0.0110(10)
C23 0.0302(12) 0.0258(12) 0.0350(13) -0.0026(10) -0.0004(10) 0.0120(10)
C24 0.0275(12) 0.0259(11) 0.0307(13) -0.0022(9) -0.0022(10) 0.0105(10)
N1 0.0415(13) 0.0440(13) 0.0402(13) 0.0042(10) -0.0028(10) 0.0209(11)
C25 0.0449(16) 0.0516(17) 0.0534(18) 0.0034(15) -0.0015(14) 0.0214(15)
C26 0.087(3) 0.080(3) 0.106(3) 0.033(2) -0.013(2) 0.047(2)
N2 0.142(10) 0.099(7) 0.211(14) -0.005(8) -0.078(10) 0.040(7)
C27 0.078(6) 0.039(4) 0.173(11) -0.005(6) -0.029(7) 0.015(4)
C28 0.062(6) 0.049(8) 0.155(12) -0.009(8) -0.010(7) 0.035(7)
N3 0.31(3) 0.21(2) 0.179(19) -0.036(14) 0.019(19) 0.049(17)
C29 0.181(19) 0.105(13) 0.118(14) 0.018(13) -0.023(19) -0.077(12)
C30 0.134(18) 0.16(2) 0.111(14) -0.040(14) 0.022(16) -0.082(12)
N2' 0.180(12) 0.112(9) 0.189(13) -0.021(8) -0.066(13) 0.002(10)
C27' 0.153(12) 0.064(6) 0.086(7) 0.006(5) -0.037(11) -0.026(9)
C28' 0.174(14) 0.048(9) 0.116(13) -0.005(8) -0.071(13) -0.016(9)
N3' 0.122(8) 0.081(6) 0.215(13) -0.034(8) 0.068(9) 0.018(6)
C29' 0.058(5) 0.042(4) 0.146(9) -0.005(5) 0.012(6) 0.007(3)
C30' 0.045(6) 0.037(5) 0.141(10) -0.018(6) 0.001(6) 0.018(5)

loop_
_atom_type_symbol
_atom_type_description
_atom_type_scat_dispersion_real
_atom_type_scat_dispersion_imag
_atom_type_scat_source
C C 0.0033 0.0016 'International Tables Vol C Tables 4.2.6.8 and 6.1.1.4'
H H 0.0000 0.0000 'International Tables Vol C Tables 4.2.6.8 and 6.1.1.4'
N N 0.0061 0.0033 'International Tables Vol C Tables 4.2.6.8 and 6.1.1.4'
Cl Cl 0.1484 0.1585 'International Tables Vol C Tables 4.2.6.8 and 6.1.1.4'
Ga Ga 0.2307 1.6083 'International Tables Vol C Tables 4.2.6.8 and 6.1.1.4'

loop_
_geom_angle_atom_site_label_1
_geom_angle_atom_site_label_2
_geom_angle_atom_site_label_3
_geom_angle
C1 Ga1 C13 131.08(10)
C1 Ga1 N1 106.11(10)
C13 Ga1 N1 107.59(10)
C1 Ga1 Cl1 104.85(7)
C13 Ga1 Cl1 106.48(7)
N1 Ga1 Cl1 94.86(7)
C20 Ga2 C8 130.69(10)
C20 Ga2 Cl2 108.65(7)
C8 Ga2 Cl2 107.55(7)
C20 Ga2 Cl1 102.68(7)
C8 Ga2 Cl1 102.59(7)
Cl2 Ga2 Cl1 100.22(3)
Ga1 Cl1 Ga2 107.23(3)
C9 C1 C2 113.8(2)
C9 C1 Ga1 122.49(17)
C2 C1 Ga1 123.70(19)
C3 C2 C1 122.4(2)
C3 C2 H2A 118.8
C1 C2 H2A 118.8
C2 C3 C4 122.4(2)
C2 C3 H3A 118.8
C4 C3 H3A 118.8
C10 C4 C3 115.8(2)
C10 C4 H4A 122.1
C3 C4 H4A 122.1
C11 C5 C6 115.2(2)
C11 C5 H5A 122.4
C6 C5 H5A 122.4
C7 C6 C5 122.5(2)
C7 C6 H6A 118.8
C5 C6 H6A 118.8
C6 C7 C8 122.9(2)
C6 C7 H7A 118.6
C8 C7 H7A 118.6
C12 C8 C7 113.3(2)
C12 C8 Ga2 125.11(18)
C7 C8 Ga2 121.62(18)
C1 C9 C10 124.0(2)
C1 C9 C12 146.0(2)
C10 C9 C12 89.94(19)
C4 C10 C9 121.5(2)
C4 C10 C11 148.4(2)
C9 C10 C11 90.03(19)
C5 C11 C12 122.2(2)
C5 C11 C10 147.5(2)
C12 C11 C10 90.28(19)
C8 C12 C11 123.9(2)
C8 C12 C9 146.3(2)
C11 C12 C9 89.76(19)
C21 C13 C14 114.4(2)
C21 C13 Ga1 122.55(18)
C14 C13 Ga1 123.08(18)
C15 C14 C13 122.2(2)
C15 C14 H14A 118.9
C13 C14 H14A 118.9
C14 C15 C16 122.5(2)
C14 C15 H15A 118.8
C16 C15 H15A 118.8
C22 C16 C15 115.2(2)
C22 C16 H16A 122.4
C15 C16 H16A 122.4
C23 C17 C18 115.3(2)
C23 C17 H17A 122.3
C18 C17 H17A 122.3
C19 C18 C17 122.1(2)
C19 C18 H18A 118.9
C17 C18 H18A 118.9
C18 C19 C20 123.1(2)
C18 C19 H19A 118.5
C20 C19 H19A 118.5
C24 C20 C19 113.3(2)
C24 C20 Ga2 125.60(17)
C19 C20 Ga2 121.06(17)
C13 C21 C22 123.6(2)
C13 C21 C24 146.4(2)
C22 C21 C24 90.00(19)
C16 C22 C21 122.1(2)
C16 C22 C23 148.0(2)
C21 C22 C23 89.80(19)
C17 C23 C24 121.9(2)
C17 C23 C22 147.7(2)
C24 C23 C22 90.32(19)
C20 C24 C23 124.2(2)
C20 C24 C21 145.9(2)
C23 C24 C21 89.88(19)
C25 N1 Ga1 178.3(3)
N1 C25 C26 178.9(4)
C25 C26 H26A 109.5
C25 C26 H26B 109.5
H26A C26 H26B 109.5
C25 C26 H26C 109.5
H26A C26 H26C 109.5
H26B C26 H26C 109.5
N2 C27 C28 176.2(14)
N2 C27 H28E 132.2
C28 C27 H28E 46.7
C27 C28 H28A 109.7
C27 C28 H28B 109.5
H28A C28 H28B 109.5
C27 C28 H28C 109.2
H28A C28 H28C 109.5
H28B C28 H28C 109.5
C27 C28 H28D 135.0
H28A C28 H28D 106.1
H28B C28 H28D 82.5
C27 C28 H28E 45.6
H28A C28 H28E 90.7
H28B C28 H28E 153.6
H28C C28 H28E 77.9
H28D C28 H28E 108.8
C27 C28 H28F 92.2
H28A C28 H28F 50.2
H28B C28 H28F 72.3
H28C C28 H28F 155.6
H28D C28 H28F 132.1
H28E C28 H28F 111.7
N3 C29 C30 174(2)
C29 C30 H30A 109.1
C29 C30 H30B 109.8
H30A C30 H30B 109.5
C29 C30 H30C 109.5
H30A C30 H30C 109.5
H30B C30 H30C 109.5
C29 C30 H30D 163.7
H30A C30 H30D 86.4
H30B C30 H30D 58.5
H30C C30 H30D 68.1
C29 C30 H30E 111.1
H30B C30 H30E 120.0
H30C C30 H30E 95.8
H30D C30 H30E 85.1
C29 C30 H30F 85.2
H30A C30 H30F 89.9
H30C C30 H30F 149.0
H30D C30 H30F 90.0
H30E C30 H30F 104.2
N2' C27' C28' 172.9(13)
N2' C27' H28B 145.8
C27' C28' H28A 150.5
C27' C28' H28B 69.6
H28A C28' H28B 93.5
C27' C28' H28C 112.8
H28A C28' H28C 94.5
H28B C28' H28C 104.8
C27' C28' H28D 110.3
H28A C28' H28D 87.7
H28B C28' H28D 76.4
C27' C28' H28E 109.2
H28A C28' H28E 84.9
H28B C28' H28E 173.8
H28C C28' H28E 81.3
H28D C28' H28E 109.5
C27' C28' H28F 108.9
H28B C28' H28F 66.0
H28C C28' H28F 130.1
H28D C28' H28F 109.5
H28E C28' H28F 109.5
N3' C29' C30' 177.4(11)
N3' C29' H30C 136.5
C29' C30' H30A 119.7
C29' C30' H30B 102.3
H30A C30' H30B 128.3
H30A C30' H30C 116.0
H30B C30' H30C 115.7
C29' C30' H30D 109.1
H30A C30' H30D 113.8
H30B C30' H30D 74.8
H30C C30' H30D 81.7
C29' C30' H30E 109.8
H30B C30' H30E 143.4
H30C C30' H30E 100.8
H30D C30' H30E 109.5
C29' C30' H30F 109.5
H30A C30' H30F 94.0
H30C C30' H30F 141.1
H30D C30' H30F 109.5
H30E C30' H30F 109.5

loop_
_geom_bond_atom_site_label_1
_geom_bond_atom_site_label_2
_geom_bond_distance
Ga1 C1 1.943(2)
Ga1 C13 1.948(2)
Ga1 N1 2.002(2)
Ga1 Cl1 2.3220(7)
Ga2 C20 1.956(2)
Ga2 C8 1.961(2)
Ga2 Cl2 2.2158(7)
Ga2 Cl1 2.3905(7)
C1 C9 1.368(3)
C1 C2 1.423(3)
C2 C3 1.381(4)
C2 H2A 0.9500
C3 C4 1.407(4)
C3 H3A 0.9500
C4 C10 1.361(4)
C4 H4A 0.9500
C5 C11 1.359(4)
C5 C6 1.409(4)
C5 H5A 0.9500
C6 C7 1.381(4)
C6 H6A 0.9500
C7 C8 1.423(3)
C7 H7A 0.9500
C8 C12 1.372(3)
C9 C10 1.421(3)
C9 C12 1.520(3)
C10 C11 1.512(4)
C11 C12 1.420(3)
C13 C21 1.359(3)
C13 C14 1.425(3)
C14 C15 1.380(4)
C14 H14A 0.9500
C15 C16 1.416(4)
C15 H15A 0.9500
C16 C22 1.360(3)
C16 H16A 0.9500
C17 C23 1.359(4)
C17 C18 1.415(4)
C17 H17A 0.9500
C18 C19 1.378(4)
C18 H18A 0.9500
C19 C20 1.422(3)
C19 H19A 0.9500
C20 C24 1.365(3)
C21 C22 1.424(3)
C21 C24 1.519(3)
C22 C23 1.515(3)
C23 C24 1.419(3)
N1 C25 1.112(4)
C25 C26 1.458(5)
C26 H26A 0.9800
C26 H26B 0.9800
C26 H26C 0.9800
N2 C27 1.1365(18)
C27 C28 1.4695(18)
C27 H28E 1.0513
C28 H28A 0.9800
C28 H28B 0.9800
C28 H28C 0.9800
C28 H28D 0.8932
C28 H28E 1.0705
C28 H28F 0.8576
N3 C29 1.1372(19)
C29 C30 1.4709(19)
C30 H30A 0.9800
C30 H30B 0.9800
C30 H30C 0.9800
C30 H30D 1.2844
C30 H30E 1.0710
C30 H30F 0.9554
N2' C27' 1.1375(18)
C27' C28' 1.4707(19)
C28' H28A 1.1724
C28' H28B 1.0193
C28' H28C 1.0010
C28' H28D 0.9800
C28' H28E 0.9800
C28' H28F 0.9800
N3' C29' 1.1360(18)
C29' C30' 1.4696(18)
C29' H30C 0.8642
C30' H30A 0.8876
C30' H30B 0.8910
C30' H30C 0.9979
C30' H30D 0.9800
C30' H30E 0.9800
C30' H30F 0.9800

loop_
_geom_torsion_atom_site_label_1
_geom_torsion_atom_site_label_2
_geom_torsion_atom_site_label_3
_geom_torsion_atom_site_label_4
_geom_torsion
C1 Ga1 Cl1 Ga2 -72.47(8)
C13 Ga1 Cl1 Ga2 69.47(8)
N1 Ga1 Cl1 Ga2 179.44(7)
C20 Ga2 Cl1 Ga1 -68.45(7)
C8 Ga2 Cl1 Ga1 68.86(7)
Cl2 Ga2 Cl1 Ga1 179.61(3)
C13 Ga1 C1 C9 -91.5(2)
N1 Ga1 C1 C9 136.6(2)
Cl1 Ga1 C1 C9 36.9(2)
C13 Ga1 C1 C2 86.8(2)
N1 Ga1 C1 C2 -45.2(2)
Cl1 Ga1 C1 C2 -144.89(19)
C9 C1 C2 C3 0.5(3)
Ga1 C1 C2 C3 -177.8(2)
C1 C2 C3 C4 -0.8(4)
C2 C3 C4 C10 0.4(4)
C11 C5 C6 C7 -0.1(4)
C5 C6 C7 C8 0.6(4)
C6 C7 C8 C12 -0.6(3)
C6 C7 C8 Ga2 179.78(19)
C20 Ga2 C8 C12 87.4(2)
Cl2 Ga2 C8 C12 -137.04(19)
Cl1 Ga2 C8 C12 -31.9(2)
C20 Ga2 C8 C7 -93.1(2)
Cl2 Ga2 C8 C7 42.5(2)
Cl1 Ga2 C8 C7 147.65(18)
C2 C1 C9 C10 0.0(4)
Ga1 C1 C9 C10 178.38(17)
C2 C1 C9 C12 179.5(4)
Ga1 C1 C9 C12 -2.2(5)
C3 C4 C10 C9 0.1(4)
C3 C4 C10 C11 -180.0(5)
C1 C9 C10 C4 -0.3(4)
C12 C9 C10 C4 180.0(2)
C1 C9 C10 C11 179.7(2)
C12 C9 C10 C11 0.03(17)
C6 C5 C11 C12 -0.4(4)
C6 C5 C11 C10 -179.1(5)
C4 C10 C11 C5 -1.1(7)
C9 C10 C11 C5 178.8(5)
C4 C10 C11 C12 180.0(5)
C9 C10 C11 C12 -0.04(18)
C7 C8 C12 C11 0.1(3)
Ga2 C8 C12 C11 179.71(18)
C7 C8 C12 C9 179.5(4)
Ga2 C8 C12 C9 -0.9(5)
C5 C11 C12 C8 0.4(4)
C10 C11 C12 C8 179.7(2)
C5 C11 C12 C9 -179.2(2)
C10 C11 C12 C9 0.03(17)
C1 C9 C12 C8 0.9(6)
C10 C9 C12 C8 -179.5(4)
C1 C9 C12 C11 -179.6(4)
C10 C9 C12 C11 -0.04(18)
C1 Ga1 C13 C21 93.8(2)
N1 Ga1 C13 C21 -134.8(2)
Cl1 Ga1 C13 C21 -34.0(2)
C1 Ga1 C13 C14 -87.3(2)
N1 Ga1 C13 C14 44.2(2)
Cl1 Ga1 C13 C14 144.97(19)
C21 C13 C14 C15 0.9(4)
Ga1 C13 C14 C15 -178.1(2)
C13 C14 C15 C16 0.2(4)
C14 C15 C16 C22 -1.0(4)
C23 C17 C18 C19 0.4(4)
C17 C18 C19 C20 -0.7(4)
C18 C19 C20 C24 0.5(4)
C18 C19 C20 Ga2 179.83(19)
C8 Ga2 C20 C24 -84.7(2)
Cl2 Ga2 C20 C24 140.03(19)
Cl1 Ga2 C20 C24 34.5(2)
C8 Ga2 C20 C19 96.0(2)
Cl2 Ga2 C20 C19 -39.2(2)
Cl1 Ga2 C20 C19 -144.78(18)
C14 C13 C21 C22 -1.3(4)
Ga1 C13 C21 C22 177.79(18)
C14 C13 C21 C24 -177.9(3)
Ga1 C13 C21 C24 1.1(5)
C15 C16 C22 C21 0.7(4)
C15 C16 C22 C23 177.9(4)
C13 C21 C22 C16 0.5(4)
C24 C21 C22 C16 178.7(2)
C13 C21 C22 C23 -178.0(2)
C24 C21 C22 C23 0.11(18)
C18 C17 C23 C24 0.2(4)
C18 C17 C23 C22 -178.9(4)
C16 C22 C23 C17 1.4(7)
C21 C22 C23 C17 179.1(4)
C16 C22 C23 C24 -177.8(4)
C21 C22 C23 C24 -0.12(19)
C19 C20 C24 C23 0.1(3)
Ga2 C20 C24 C23 -179.21(18)
C19 C20 C24 C21 178.2(3)
Ga2 C20 C24 C21 -1.1(5)
C17 C23 C24 C20 -0.5(4)
C22 C23 C24 C20 179.0(2)
C17 C23 C24 C21 -179.4(2)
C22 C23 C24 C21 0.12(18)
C13 C21 C24 C20 -1.3(7)
C22 C21 C24 C20 -178.5(4)
C13 C21 C24 C23 177.1(4)
C22 C21 C24 C23 -0.12(19)
